data_4070701
loop_
_publ_author_name
'Song, Li-Cheng'
'Wang, Hu-Ting'
'Ge, Jian-Hua'
'Mei, Shu-Zhen'
'Gao, Jie'
'Wang, Liang-Xing'
'Gai, Bin'
'Zhao, Li-Qun'
'Yan, Jing'
'Wang, Yong-Zhen'

_publ_section_title
;
 Investigations on the Active Site Models of [FeFe]-Hydrogenases:
 Synthesis, Structure, and Properties of N-Functionalized
 Azadithiolatodiiron Complexes Containing Mono- and Diphosphine Ligands
;
_journal_issue 7
_journal_name_full Organometallics
_journal_page_first 1409
_journal_paper_doi 10.1021/om700956e
_journal_volume 27
_journal_year 2008
_chemical_formula_sum 'C33 H26 Cl2 Fe2 N O6 P S2'
_chemical_formula_weight 810.24
_chemical_name_systematic
; 
 ? 
;
_space_group_IT_number 14
_symmetry_cell_setting monoclinic
_symmetry_space_group_name_Hall '-P 2ybc'
_symmetry_space_group_name_H-M 'P 1 21/c 1'
_atom_sites_solution_hydrogens geom
_atom_sites_solution_primary direct
_atom_sites_solution_secondary difmap
_audit_creation_method SHELXL-97
_cell_angle_alpha 90.00
_cell_angle_beta 90.205(4)
_cell_angle_gamma 90.00
_cell_formula_units_Z 4
_cell_length_a 12.753(3)
_cell_length_b 17.823(4)
_cell_length_c 15.462(4)
_cell_measurement_reflns_used 3440
_cell_measurement_temperature 294(2)
_cell_measurement_theta_max 22.57
_cell_measurement_theta_min 2.36
_cell_volume 3514.4(15)
_computing_cell_refinement 'Bruker SMART'
_computing_data_collection 'Bruker SMART'
_computing_data_reduction 'Bruker SAINT'
_computing_molecular_graphics 'Bruker SHELXTL'
_computing_publication_material 'Bruker SHELXTL'
_computing_structure_refinement 'SHELXL-97 (Sheldrick, 1997)'
_computing_structure_solution 'SHELXS-97 (Sheldrick, 1990)'
_diffrn_ambient_temperature 294(2)
_diffrn_measured_fraction_theta_full 0.984
_diffrn_measured_fraction_theta_max 0.984
_diffrn_measurement_device_type 'CCD area detector'
_diffrn_measurement_method 'phi and omega scans'
_diffrn_radiation_monochromator graphite
_diffrn_radiation_source 'fine-focus sealed tube'
_diffrn_radiation_type MoK\a
_diffrn_radiation_wavelength 0.71073
_diffrn_reflns_av_R_equivalents 0.0686
_diffrn_reflns_av_sigmaI/netI 0.0869
_diffrn_reflns_limit_h_max 16
_diffrn_reflns_limit_h_min -14
_diffrn_reflns_limit_k_max 19
_diffrn_reflns_limit_k_min -22
_diffrn_reflns_limit_l_max 18
_diffrn_reflns_limit_l_min -19
_diffrn_reflns_number 19802
_diffrn_reflns_theta_full 26.52
_diffrn_reflns_theta_max 26.52
_diffrn_reflns_theta_min 1.74
_exptl_absorpt_coefficient_mu 1.186
_exptl_absorpt_correction_T_max 1.000000
_exptl_absorpt_correction_T_min 0.703632
_exptl_absorpt_correction_type multi-scan
_exptl_absorpt_process_details SADABS
_exptl_crystal_density_diffrn 1.531
_exptl_crystal_density_meas ?
_exptl_crystal_density_method 'not measured'
_exptl_crystal_F_000 1648
_exptl_crystal_size_max 0.36
_exptl_crystal_size_mid 0.32
_exptl_crystal_size_min 0.22
_refine_diff_density_max 0.687
_refine_diff_density_min -0.509
_refine_diff_density_rms 0.077
_refine_ls_extinction_method none
_refine_ls_goodness_of_fit_ref 1.005
_refine_ls_hydrogen_treatment mixed
_refine_ls_matrix_type full
_refine_ls_number_parameters 462
_refine_ls_number_reflns 7187
_refine_ls_number_restraints 40
_refine_ls_restrained_S_all 1.036
_refine_ls_R_factor_all 0.1164
_refine_ls_R_factor_gt 0.0480
_refine_ls_shift/su_max 0.001
_refine_ls_shift/su_mean 0.000
_refine_ls_structure_factor_coef Fsqd
_refine_ls_weighting_details 'calc w=1/[\s^2^(Fo^2^)+(0.0515P)^2^+1.4019P] where P=(Fo^2^+2Fc^2^)/3'
_refine_ls_weighting_scheme calc
_refine_ls_wR_factor_gt 0.1014
_refine_ls_wR_factor_ref 0.1281
_reflns_number_gt 3935
_reflns_number_total 7187
_reflns_threshold_expression >2sigma(I)
_cod_data_source_file om700956e-file001.cif
_cod_data_source_block 050710a
_cod_depositor_comments
;
The following automatic conversions were performed:

'_symmetry_cell_setting' value 'Monoclinic' changed to 'monoclinic'
according to /home/saulius/struct/CIF-dictionaries/cif_core.dic
dictionary named 'cif_core.dic' version 2.4.1 from
2010-06-29.

'_exptl_absorpt_correction_type' value 'MULTI-SCAN'
changed to 'multi-scan' according to
/home/saulius/struct/CIF-dictionaries/cif_core.dic dictionary named
'cif_core.dic' version 2.4.1 from 2010-06-29.

Automatic conversion script
Id: cif_fix_values 1715 2011-07-08 13:25:40Z adriana 

The following automatic conversions were performed:

'_exptl_crystal_density_meas' value 'NONE' was changed to '?' - the
value is perceived as not measured.

Automatic conversion script
Id: cif_fix_values 3008 2015-01-20 13:52:24Z robertas 
;
_cod_original_cell_volume 3514.4(14)
_cod_original_sg_symbol_H-M P2(1)/c
_cod_database_code 4070701

loop_
_symmetry_equiv_pos_as_xyz
'x, y, z'
'-x, y+1/2, -z+1/2'
'-x, -y, -z'
'x, -y-1/2, z-1/2'

loop_
_atom_site_label
_atom_site_type_symbol
_atom_site_fract_x
_atom_site_fract_y
_atom_site_fract_z
_atom_site_U_iso_or_equiv
_atom_site_adp_type
_atom_site_occupancy
_atom_site_symmetry_multiplicity
_atom_site_calc_flag
_atom_site_refinement_flags
_atom_site_disorder_assembly
_atom_site_disorder_group
Fe1 Fe 0.38396(5) 0.65045(3) 0.59371(4) 0.03536(18) Uani 1 1 d . . .
Fe2 Fe 0.53804(5) 0.68271(3) 0.68769(4) 0.03622(18) Uani 1 1 d . . .
P1 P 0.23244(8) 0.59339(7) 0.55656(7) 0.0371(3) Uani 1 1 d . . .
S1 S 0.51416(9) 0.56742(6) 0.62940(7) 0.0395(3) Uani 1 1 d . . .
S2 S 0.37203(9) 0.66592(6) 0.73962(7) 0.0410(3) Uani 1 1 d . . .
O1 O 0.3114(3) 0.8032(2) 0.5682(3) 0.0797(12) Uani 1 1 d . . .
O2 O 0.4784(3) 0.6502(2) 0.4229(2) 0.0789(12) Uani 1 1 d . . .
O3 O 0.5003(3) 0.8410(2) 0.7192(2) 0.0750(12) Uani 1 1 d . . .
O4 O 0.6820(3) 0.7131(2) 0.5464(3) 0.0792(12) Uani 1 1 d . . .
O5 O 0.7077(3) 0.6686(2) 0.8161(3) 0.0869(14) Uani 1 1 d . . .
N1 N 0.4549(3) 0.5310(2) 0.7990(2) 0.0434(9) Uani 1 1 d . . .
C1 C 0.3368(4) 0.7420(3) 0.5778(3) 0.0473(12) Uani 1 1 d . . .
C2 C 0.4391(3) 0.6497(3) 0.4894(3) 0.0493(12) Uani 1 1 d . . .
C3 C 0.5164(4) 0.7793(3) 0.7074(3) 0.0482(12) Uani 1 1 d . . .
C4 C 0.6267(4) 0.7016(3) 0.6025(3) 0.0507(13) Uani 1 1 d . . .
C5 C 0.6380(4) 0.6700(3) 0.7701(3) 0.0537(13) Uani 1 1 d . . .
C6 C 0.2070(3) 0.5017(2) 0.6049(3) 0.0363(10) Uani 1 1 d . . .
C7 C 0.2787(3) 0.4442(2) 0.5925(3) 0.0427(11) Uani 1 1 d . . .
H7 H 0.3371 0.4526 0.5579 0.051 Uiso 1 1 calc R . .
C8 C 0.2651(4) 0.3750(3) 0.6304(3) 0.0524(13) Uani 1 1 d . . .
H8 H 0.3137 0.3370 0.6210 0.063 Uiso 1 1 calc R . .
C9 C 0.1797(4) 0.3623(3) 0.6821(3) 0.0621(15) Uani 1 1 d . . .
H9 H 0.1705 0.3158 0.7082 0.074 Uiso 1 1 calc R . .
C10 C 0.1082(4) 0.4184(3) 0.6951(4) 0.0704(16) Uani 1 1 d . . .
H10 H 0.0503 0.4098 0.7301 0.084 Uiso 1 1 calc R . .
C11 C 0.1213(4) 0.4879(3) 0.6563(3) 0.0546(13) Uani 1 1 d . . .
H11 H 0.0719 0.5255 0.6651 0.066 Uiso 1 1 calc R . .
C12 C 0.1128(3) 0.6466(2) 0.5810(3) 0.0438(11) Uani 1 1 d . . .
C13 C 0.1079(4) 0.6894(3) 0.6554(4) 0.0664(16) Uani 1 1 d . . .
H13 H 0.1656 0.6911 0.6923 0.080 Uiso 1 1 calc R . .
C14 C 0.0192(4) 0.7294(4) 0.6756(4) 0.086(2) Uani 1 1 d . . .
H14 H 0.0167 0.7575 0.7263 0.103 Uiso 1 1 calc R . .
C15 C -0.0657(4) 0.7277(4) 0.6207(4) 0.0808(19) Uani 1 1 d . . .
H15 H -0.1256 0.7553 0.6336 0.097 Uiso 1 1 calc R . .
C16 C -0.0619(4) 0.6855(3) 0.5473(4) 0.0738(17) Uani 1 1 d . . .
H16 H -0.1196 0.6839 0.5104 0.089 Uiso 1 1 calc R . .
C17 C 0.0263(4) 0.6456(3) 0.5276(3) 0.0616(15) Uani 1 1 d . . .
H17 H 0.0279 0.6172 0.4771 0.074 Uiso 1 1 calc R . .
C18 C 0.2164(3) 0.5770(3) 0.4403(3) 0.0420(11) Uani 1 1 d . . .
C19 C 0.1911(4) 0.5088(3) 0.4051(3) 0.0561(13) Uani 1 1 d . . .
H19 H 0.1831 0.4673 0.4409 0.067 Uiso 1 1 calc R . .
C20 C 0.1773(4) 0.5009(4) 0.3163(4) 0.0768(18) Uani 1 1 d . . .
H20 H 0.1608 0.4543 0.2927 0.092 Uiso 1 1 calc R . .
C21 C 0.1881(5) 0.5617(5) 0.2643(4) 0.088(2) Uani 1 1 d . . .
H21 H 0.1774 0.5567 0.2050 0.106 Uiso 1 1 calc R . .
C22 C 0.2144(5) 0.6303(4) 0.2974(4) 0.0808(19) Uani 1 1 d . . .
H22 H 0.2226 0.6716 0.2613 0.097 Uiso 1 1 calc R . .
C23 C 0.2284(4) 0.6370(3) 0.3848(3) 0.0627(15) Uani 1 1 d . . .
H23 H 0.2465 0.6835 0.4075 0.075 Uiso 1 1 calc R . .
C24 C 0.3593(4) 0.5721(3) 0.7914(3) 0.0503(12) Uani 1 1 d . . .
H24A H 0.3301 0.5787 0.8487 0.060 Uiso 1 1 calc R . .
H24B H 0.3099 0.5424 0.7580 0.060 Uiso 1 1 calc R . .
C25 C 0.4912(4) 0.5003(2) 0.7181(3) 0.0510(13) Uani 1 1 d . . .
H25A H 0.4401 0.4637 0.6984 0.061 Uiso 1 1 calc R . .
H25B H 0.5561 0.4736 0.7291 0.061 Uiso 1 1 calc R . .
C26 C 0.5237(3) 0.5443(2) 0.8682(3) 0.0404(11) Uani 1 1 d . . .
C27 C 0.5033(4) 0.5998(3) 0.9286(3) 0.0515(13) Uani 1 1 d . . .
H27 H 0.4438 0.6296 0.9225 0.062 Uiso 1 1 calc R . .
C28 C 0.5696(4) 0.6112(3) 0.9970(3) 0.0586(14) Uani 1 1 d . . .
H28 H 0.5545 0.6488 1.0368 0.070 Uiso 1 1 calc R . .
C29 C 0.6578(4) 0.5685(3) 1.0084(3) 0.0517(13) Uani 1 1 d . A .
C30 C 0.6777(4) 0.5121(3) 0.9491(3) 0.0568(14) Uani 1 1 d . . .
H30 H 0.7371 0.4823 0.9558 0.068 Uiso 1 1 calc R . .
C31 C 0.6115(4) 0.4994(3) 0.8809(3) 0.0495(12) Uani 1 1 d . . .
H31 H 0.6254 0.4604 0.8426 0.059 Uiso 1 1 calc R . .
C32 C 0.7297(5) 0.5833(4) 1.0808(4) 0.0695(16) Uani 1 1 d . . .
H32A H 0.7118 0.6223 1.1210 0.083 Uiso 0.659(11) 1 d PR A 1
H32B H 0.7864 0.5487 1.0900 0.083 Uiso 0.341(11) 1 d PR A 2
O6 O 0.8123(7) 0.5485(5) 1.0925(5) 0.118(3) Uani 0.659(11) 1 d P A 1
O6' O 0.7234(9) 0.6383(7) 1.1315(7) 0.076(5) Uani 0.341(11) 1 d P A 2
C33 C 0.9571(10) 0.4017(12) 1.0528(15) 0.251(12) Uani 0.606(8) 1 d PDU B 1
H33B H 0.9634 0.3950 0.9907 0.301 Uiso 0.606(8) 1 calc PR B 1
H33A H 0.9351 0.4528 1.0643 0.301 Uiso 0.606(8) 1 calc PR B 1
Cl1 Cl 0.8670(4) 0.3378(3) 1.0955(5) 0.173(3) Uani 0.606(8) 1 d PDU B 1
Cl2 Cl 1.0723(4) 0.3832(5) 1.1025(5) 0.220(4) Uani 0.606(8) 1 d PDU B 1
C33' C 0.954(4) 0.3580(16) 1.1191(18) 0.34(3) Uani 0.394(8) 1 d PDU B 2
H33C H 0.8972 0.3505 1.1596 0.406 Uiso 0.394(8) 1 calc PR B 2
H33D H 1.0061 0.3188 1.1270 0.406 Uiso 0.394(8) 1 calc PR B 2
Cl1' Cl 0.9094(14) 0.3614(8) 1.0136(12) 0.298(8) Uani 0.394(8) 1 d PDU B 2
Cl2' Cl 1.0084(13) 0.4458(9) 1.1294(8) 0.277(7) Uani 0.394(8) 1 d PDU B 2

loop_
_atom_site_aniso_label
_atom_site_aniso_U_11
_atom_site_aniso_U_22
_atom_site_aniso_U_33
_atom_site_aniso_U_23
_atom_site_aniso_U_13
_atom_site_aniso_U_12
Fe1 0.0312(3) 0.0366(4) 0.0383(4) 0.0005(3) -0.0014(3) 0.0005(3)
Fe2 0.0332(3) 0.0333(4) 0.0422(4) -0.0029(3) -0.0012(3) -0.0019(3)
P1 0.0303(6) 0.0413(7) 0.0398(7) -0.0037(5) -0.0001(5) -0.0002(5)
S1 0.0399(6) 0.0347(6) 0.0438(7) -0.0050(5) -0.0040(5) 0.0030(5)
S2 0.0349(6) 0.0472(7) 0.0410(7) -0.0001(5) 0.0027(5) 0.0025(5)
O1 0.097(3) 0.037(2) 0.105(3) 0.013(2) -0.021(2) 0.008(2)
O2 0.055(2) 0.135(4) 0.047(2) 0.007(2) 0.0142(19) 0.000(2)
O3 0.116(3) 0.038(2) 0.071(3) -0.0109(19) -0.001(2) 0.002(2)
O4 0.058(2) 0.105(3) 0.074(3) -0.010(2) 0.024(2) -0.016(2)
O5 0.067(3) 0.101(3) 0.092(3) 0.032(2) -0.042(2) -0.027(2)
N1 0.047(2) 0.040(2) 0.043(2) 0.0063(18) -0.0034(19) -0.0046(18)
C1 0.048(3) 0.045(3) 0.049(3) 0.003(2) -0.004(2) -0.004(2)
C2 0.031(3) 0.063(3) 0.053(3) 0.005(3) -0.004(2) 0.000(2)
C3 0.058(3) 0.045(3) 0.042(3) 0.004(2) 0.003(2) -0.008(3)
C4 0.037(3) 0.053(3) 0.062(4) -0.010(3) 0.000(3) -0.005(2)
C5 0.054(3) 0.048(3) 0.059(3) 0.007(3) -0.003(3) -0.012(3)
C6 0.029(2) 0.046(3) 0.033(2) -0.004(2) 0.0012(19) 0.001(2)
C7 0.038(3) 0.048(3) 0.042(3) -0.003(2) 0.002(2) -0.007(2)
C8 0.058(3) 0.045(3) 0.054(3) -0.004(2) -0.006(3) -0.001(2)
C9 0.065(4) 0.059(4) 0.062(4) 0.019(3) 0.002(3) -0.010(3)
C10 0.061(4) 0.077(4) 0.073(4) 0.016(3) 0.025(3) -0.004(3)
C11 0.049(3) 0.055(3) 0.060(3) 0.003(3) 0.009(3) 0.002(3)
C12 0.034(2) 0.044(3) 0.053(3) -0.009(2) -0.001(2) 0.003(2)
C13 0.041(3) 0.087(4) 0.071(4) -0.027(3) -0.011(3) 0.018(3)
C14 0.047(3) 0.117(5) 0.095(5) -0.057(4) -0.005(3) 0.021(3)
C15 0.040(3) 0.104(5) 0.099(5) -0.034(4) -0.008(3) 0.027(3)
C16 0.038(3) 0.106(5) 0.077(4) -0.023(4) -0.014(3) 0.013(3)
C17 0.042(3) 0.079(4) 0.063(4) -0.024(3) -0.007(3) 0.010(3)
C18 0.031(2) 0.056(3) 0.039(3) 0.000(2) -0.001(2) 0.006(2)
C19 0.056(3) 0.066(4) 0.046(3) -0.009(3) -0.004(2) 0.010(3)
C20 0.071(4) 0.107(5) 0.052(4) -0.029(4) -0.008(3) 0.011(4)
C21 0.052(4) 0.171(8) 0.042(4) -0.006(5) 0.003(3) 0.023(5)
C22 0.065(4) 0.125(6) 0.053(4) 0.022(4) -0.002(3) -0.006(4)
C23 0.052(3) 0.083(4) 0.054(3) 0.008(3) -0.008(3) -0.005(3)
C24 0.048(3) 0.058(3) 0.044(3) 0.011(2) 0.001(2) -0.012(3)
C25 0.065(3) 0.032(3) 0.056(3) 0.003(2) -0.022(3) 0.000(2)
C26 0.043(3) 0.040(3) 0.037(3) 0.005(2) -0.002(2) -0.009(2)
C27 0.044(3) 0.062(3) 0.049(3) -0.003(3) -0.004(2) 0.003(2)
C28 0.058(3) 0.073(4) 0.045(3) -0.013(3) 0.004(3) -0.002(3)
C29 0.054(3) 0.065(4) 0.036(3) 0.003(3) -0.005(2) -0.015(3)
C30 0.053(3) 0.058(3) 0.060(3) 0.003(3) -0.016(3) 0.005(3)
C31 0.055(3) 0.043(3) 0.050(3) -0.005(2) -0.010(2) 0.003(2)
C32 0.066(4) 0.088(5) 0.054(4) 0.003(4) -0.017(3) -0.006(4)
O6 0.112(7) 0.148(7) 0.094(6) -0.021(5) -0.054(5) 0.018(5)
O6' 0.095(9) 0.083(9) 0.049(7) -0.028(6) -0.036(6) -0.008(7)
C33 0.257(15) 0.251(15) 0.244(15) -0.019(10) -0.051(10) -0.022(10)
Cl1 0.120(4) 0.179(5) 0.221(6) -0.036(4) -0.011(3) -0.036(3)
Cl2 0.108(4) 0.289(7) 0.262(6) 0.010(5) -0.024(4) -0.025(4)
C33' 0.33(3) 0.34(3) 0.34(3) 0.014(10) -0.008(11) -0.014(10)
Cl1' 0.317(11) 0.267(10) 0.310(11) -0.069(8) -0.034(9) 0.008(8)
Cl2' 0.280(10) 0.292(10) 0.258(9) -0.064(7) -0.042(8) -0.004(8)

loop_
_atom_type_symbol
_atom_type_description
_atom_type_scat_dispersion_real
_atom_type_scat_dispersion_imag
_atom_type_scat_source
C C 0.0033 0.0016 'International Tables Vol C Tables 4.2.6.8 and 6.1.1.4'
H H 0.0000 0.0000 'International Tables Vol C Tables 4.2.6.8 and 6.1.1.4'
N N 0.0061 0.0033 'International Tables Vol C Tables 4.2.6.8 and 6.1.1.4'
O O 0.0106 0.0060 'International Tables Vol C Tables 4.2.6.8 and 6.1.1.4'
Cl Cl 0.1484 0.1585 'International Tables Vol C Tables 4.2.6.8 and 6.1.1.4'
S S 0.1246 0.1234 'International Tables Vol C Tables 4.2.6.8 and 6.1.1.4'
P P 0.1023 0.0942 'International Tables Vol C Tables 4.2.6.8 and 6.1.1.4'
Fe Fe 0.3463 0.8444 'International Tables Vol C Tables 4.2.6.8 and 6.1.1.4'

loop_
_geom_angle_atom_site_label_1
_geom_angle_atom_site_label_2
_geom_angle_atom_site_label_3
_geom_angle
C1 Fe1 C2 91.0(2)
C1 Fe1 P1 95.19(16)
C2 Fe1 P1 96.20(15)
C1 Fe1 S2 90.14(16)
C2 Fe1 S2 159.31(15)
P1 Fe1 S2 104.27(5)
C1 Fe1 S1 151.88(16)
C2 Fe1 S1 85.62(15)
P1 Fe1 S1 112.93(5)
S2 Fe1 S1 83.72(4)
C1 Fe1 Fe2 97.80(15)
C2 Fe1 Fe2 102.56(15)
P1 Fe1 Fe2 156.91(4)
S2 Fe1 Fe2 56.85(4)
S1 Fe1 Fe2 56.11(4)
C3 Fe2 C4 92.5(2)
C3 Fe2 C5 96.3(2)
C4 Fe2 C5 95.6(2)
C3 Fe2 S1 158.51(16)
C4 Fe2 S1 87.78(15)
C5 Fe2 S1 105.07(16)
C3 Fe2 S2 85.51(16)
C4 Fe2 S2 151.67(16)
C5 Fe2 S2 112.74(16)
S1 Fe2 S2 84.12(5)
C3 Fe2 Fe1 101.57(16)
C4 Fe2 Fe1 96.52(16)
C5 Fe2 Fe1 157.90(15)
S1 Fe2 Fe1 57.11(3)
S2 Fe2 Fe1 56.54(4)
C6 P1 C18 103.8(2)
C6 P1 C12 103.2(2)
C18 P1 C12 101.2(2)
C6 P1 Fe1 116.91(14)
C18 P1 Fe1 114.49(15)
C12 P1 Fe1 115.23(15)
C25 S1 Fe2 108.31(15)
C25 S1 Fe1 118.77(17)
Fe2 S1 Fe1 66.78(4)
C24 S2 Fe1 108.86(16)
C24 S2 Fe2 110.54(16)
Fe1 S2 Fe2 66.61(4)
C26 N1 C24 120.6(4)
C26 N1 C25 121.6(4)
C24 N1 C25 113.5(4)
O1 C1 Fe1 176.2(4)
O2 C2 Fe1 177.5(4)
O3 C3 Fe2 178.4(5)
O4 C4 Fe2 178.4(5)
O5 C5 Fe2 171.4(4)
C11 C6 C7 118.3(4)
C11 C6 P1 122.6(4)
C7 C6 P1 119.1(3)
C8 C7 C6 121.2(4)
C8 C7 H7 119.4
C6 C7 H7 119.4
C9 C8 C7 119.8(5)
C9 C8 H8 120.1
C7 C8 H8 120.1
C10 C9 C8 119.7(5)
C10 C9 H9 120.1
C8 C9 H9 120.1
C9 C10 C11 120.5(5)
C9 C10 H10 119.8
C11 C10 H10 119.8
C6 C11 C10 120.4(5)
C6 C11 H11 119.8
C10 C11 H11 119.8
C17 C12 C13 117.9(4)
C17 C12 P1 122.4(4)
C13 C12 P1 119.7(3)
C14 C13 C12 121.0(5)
C14 C13 H13 119.5
C12 C13 H13 119.5
C15 C14 C13 119.7(5)
C15 C14 H14 120.2
C13 C14 H14 120.2
C16 C15 C14 119.8(5)
C16 C15 H15 120.1
C14 C15 H15 120.1
C15 C16 C17 120.3(5)
C15 C16 H16 119.8
C17 C16 H16 119.8
C16 C17 C12 121.3(5)
C16 C17 H17 119.4
C12 C17 H17 119.4
C19 C18 C23 117.8(5)
C19 C18 P1 123.9(4)
C23 C18 P1 118.3(4)
C18 C19 C20 120.7(5)
C18 C19 H19 119.6
C20 C19 H19 119.6
C21 C20 C19 119.4(6)
C21 C20 H20 120.3
C19 C20 H20 120.3
C20 C21 C22 121.2(6)
C20 C21 H21 119.4
C22 C21 H21 119.4
C21 C22 C23 118.7(6)
C21 C22 H22 120.7
C23 C22 H22 120.7
C22 C23 C18 122.2(6)
C22 C23 H23 118.9
C18 C23 H23 118.9
N1 C24 S2 114.9(3)
N1 C24 H24A 108.6
S2 C24 H24A 108.6
N1 C24 H24B 108.6
S2 C24 H24B 108.6
H24A C24 H24B 107.5
N1 C25 S1 116.8(3)
N1 C25 H25A 108.1
S1 C25 H25A 108.1
N1 C25 H25B 108.1
S1 C25 H25B 108.1
H25A C25 H25B 107.3
C27 C26 C31 118.0(4)
C27 C26 N1 121.1(4)
C31 C26 N1 120.8(4)
C28 C27 C26 120.7(5)
C28 C27 H27 119.7
C26 C27 H27 119.7
C27 C28 C29 121.5(5)
C27 C28 H28 119.2
C29 C28 H28 119.2
C28 C29 C30 118.1(4)
C28 C29 C32 120.6(5)
C30 C29 C32 121.3(5)
C31 C30 C29 121.1(5)
C31 C30 H30 119.5
C29 C30 H30 119.5
C30 C31 C26 120.6(5)
C30 C31 H31 119.7
C26 C31 H31 119.7
O6 C32 O6' 110.9(8)
O6 C32 C29 123.5(7)
O6' C32 C29 125.0(8)
O6 C32 H32A 118.3
O6' C32 H32A 10.5
C29 C32 H32A 118.3
O6 C32 H32B 9.9
O6' C32 H32B 117.3
C29 C32 H32B 117.7
H32A C32 H32B 123.3
C32 O6 H32B 29.7
C32 O6' H32A 29.3
Cl2 C33 Cl1 105.9(7)
Cl2 C33 H33B 110.6
Cl1 C33 H33B 110.6
Cl2 C33 H33A 110.6
Cl1 C33 H33A 110.6
H33B C33 H33A 108.7
Cl2' C33' Cl1' 100.8(12)
Cl2' C33' H33C 111.6
Cl1' C33' H33C 111.6
Cl2' C33' H33D 111.6
Cl1' C33' H33D 111.6
H33C C33' H33D 109.4

loop_
_geom_bond_atom_site_label_1
_geom_bond_atom_site_label_2
_geom_bond_distance
Fe1 C1 1.755(5)
Fe1 C2 1.761(5)
Fe1 P1 2.2562(13)
Fe1 S2 2.2784(14)
Fe1 S1 2.2904(13)
Fe1 Fe2 2.5066(9)
Fe2 C3 1.770(5)
Fe2 C4 1.772(5)
Fe2 C5 1.813(6)
Fe2 S1 2.2640(13)
Fe2 S2 2.2866(13)
P1 C6 1.827(5)
P1 C18 1.831(5)
P1 C12 1.836(4)
S1 C25 1.844(5)
S2 C24 1.862(4)
O1 C1 1.147(5)
O2 C2 1.146(5)
O3 C3 1.135(5)
O4 C4 1.138(5)
O5 C5 1.138(6)
N1 C26 1.401(5)
N1 C24 1.427(6)
N1 C25 1.442(6)
C6 C11 1.375(6)
C6 C7 1.386(6)
C7 C8 1.377(6)
C7 H7 0.9300
C8 C9 1.372(7)
C8 H8 0.9300
C9 C10 1.369(7)
C9 H9 0.9300
C10 C11 1.387(7)
C10 H10 0.9300
C11 H11 0.9300
C12 C17 1.375(6)
C12 C13 1.382(6)
C13 C14 1.375(7)
C13 H13 0.9300
C14 C15 1.375(7)
C14 H14 0.9300
C15 C16 1.363(7)
C15 H15 0.9300
C16 C17 1.367(7)
C16 H16 0.9300
C17 H17 0.9300
C18 C19 1.370(6)
C18 C23 1.381(6)
C19 C20 1.391(7)
C19 H19 0.9300
C20 C21 1.357(9)
C20 H20 0.9300
C21 C22 1.366(9)
C21 H21 0.9300
C22 C23 1.367(7)
C22 H22 0.9300
C23 H23 0.9300
C24 H24A 0.9700
C24 H24B 0.9700
C25 H25A 0.9700
C25 H25B 0.9700
C26 C27 1.386(6)
C26 C31 1.389(6)
C27 C28 1.368(6)
C27 H27 0.9300
C28 C29 1.368(7)
C28 H28 0.9300
C29 C30 1.385(7)
C29 C32 1.469(7)
C30 C31 1.368(6)
C30 H30 0.9300
C31 H31 0.9300
C32 O6 1.235(8)
C32 O6' 1.257(11)
C32 H32A 0.9600
C32 H32B 0.9600
O6 H32B 0.3326
O6' H32A 0.3589
C33 Cl2 1.688(10)
C33 Cl1 1.748(10)
C33 H33B 0.9700
C33 H33A 0.9700
C33' Cl2' 1.719(10)
C33' Cl1' 1.726(10)
C33' H33C 0.9700
C33' H33D 0.9700

loop_
_geom_torsion_atom_site_label_1
_geom_torsion_atom_site_label_2
_geom_torsion_atom_site_label_3
_geom_torsion_atom_site_label_4
_geom_torsion
C1 Fe1 Fe2 C3 8.4(2)
C2 Fe1 Fe2 C3 101.1(2)
P1 Fe1 Fe2 C3 -115.26(18)
S2 Fe1 Fe2 C3 -76.64(16)
S1 Fe1 Fe2 C3 177.03(16)
C1 Fe1 Fe2 C4 -85.5(2)
C2 Fe1 Fe2 C4 7.2(2)
P1 Fe1 Fe2 C4 150.80(19)
S2 Fe1 Fe2 C4 -170.57(16)
S1 Fe1 Fe2 C4 83.09(16)
C1 Fe1 Fe2 C5 151.7(5)
C2 Fe1 Fe2 C5 -115.6(5)
P1 Fe1 Fe2 C5 28.0(5)
S2 Fe1 Fe2 C5 66.7(4)
S1 Fe1 Fe2 C5 -39.7(4)
C1 Fe1 Fe2 S1 -168.63(16)
C2 Fe1 Fe2 S1 -75.89(17)
P1 Fe1 Fe2 S1 67.71(11)
S2 Fe1 Fe2 S1 106.34(5)
C1 Fe1 Fe2 S2 85.03(16)
C2 Fe1 Fe2 S2 177.78(17)
P1 Fe1 Fe2 S2 -38.62(11)
S1 Fe1 Fe2 S2 -106.34(5)
C1 Fe1 P1 C6 -152.3(2)
C2 Fe1 P1 C6 116.1(2)
S2 Fe1 P1 C6 -60.87(16)
S1 Fe1 P1 C6 28.27(16)
Fe2 Fe1 P1 C6 -28.2(2)
C1 Fe1 P1 C18 86.0(2)
C2 Fe1 P1 C18 -5.6(2)
S2 Fe1 P1 C18 177.44(17)
S1 Fe1 P1 C18 -93.43(17)
Fe2 Fe1 P1 C18 -149.93(18)
C1 Fe1 P1 C12 -30.8(2)
C2 Fe1 P1 C12 -122.3(2)
S2 Fe1 P1 C12 60.68(18)
S1 Fe1 P1 C12 149.81(17)
Fe2 Fe1 P1 C12 93.3(2)
C3 Fe2 S1 C25 -122.2(4)
C4 Fe2 S1 C25 146.6(2)
C5 Fe2 S1 C25 51.4(2)
S2 Fe2 S1 C25 -60.59(17)
Fe1 Fe2 S1 C25 -114.19(17)
C3 Fe2 S1 Fe1 -8.0(4)
C4 Fe2 S1 Fe1 -99.23(16)
C5 Fe2 S1 Fe1 165.59(16)
S2 Fe2 S1 Fe1 53.59(4)
C1 Fe1 S1 C25 123.4(4)
C2 Fe1 S1 C25 -152.8(2)
P1 Fe1 S1 C25 -57.92(18)
S2 Fe1 S1 C25 44.95(17)
Fe2 Fe1 S1 C25 98.88(18)
C1 Fe1 S1 Fe2 24.5(3)
C2 Fe1 S1 Fe2 108.31(16)
P1 Fe1 S1 Fe2 -156.80(5)
S2 Fe1 S1 Fe2 -53.93(4)
C1 Fe1 S2 C24 155.9(2)
C2 Fe1 S2 C24 -111.0(5)
P1 Fe1 S2 C24 60.53(16)
S1 Fe1 S2 C24 -51.58(16)
Fe2 Fe1 S2 C24 -104.84(16)
C1 Fe1 S2 Fe2 -99.24(15)
C2 Fe1 S2 Fe2 -6.1(5)
P1 Fe1 S2 Fe2 165.37(5)
S1 Fe1 S2 Fe2 53.26(4)
C3 Fe2 S2 C24 -150.6(2)
C4 Fe2 S2 C24 122.4(4)
C5 Fe2 S2 C24 -55.6(2)
S1 Fe2 S2 C24 48.25(17)
Fe1 Fe2 S2 C24 102.36(17)
C3 Fe2 S2 Fe1 107.04(15)
C4 Fe2 S2 Fe1 20.1(3)
C5 Fe2 S2 Fe1 -158.01(17)
S1 Fe2 S2 Fe1 -54.11(4)
C2 Fe1 C1 O1 -77(7)
P1 Fe1 C1 O1 -174(7)
S2 Fe1 C1 O1 82(7)
S1 Fe1 C1 O1 5(7)
Fe2 Fe1 C1 O1 26(7)
C1 Fe1 C2 O2 91(11)
P1 Fe1 C2 O2 -174(100)
S2 Fe1 C2 O2 -2(11)
S1 Fe1 C2 O2 -61(11)
Fe2 Fe1 C2 O2 -7(11)
C4 Fe2 C3 O3 107(17)
C5 Fe2 C3 O3 -157(17)
S1 Fe2 C3 O3 17(17)
S2 Fe2 C3 O3 -44(17)
Fe1 Fe2 C3 O3 10(17)
C3 Fe2 C4 O4 -108(18)
C5 Fe2 C4 O4 156(18)
S1 Fe2 C4 O4 51(18)
S2 Fe2 C4 O4 -23(18)
Fe1 Fe2 C4 O4 -6(18)
C3 Fe2 C5 O5 -61(3)
C4 Fe2 C5 O5 32(3)
S1 Fe2 C5 O5 121(3)
S2 Fe2 C5 O5 -149(3)
Fe1 Fe2 C5 O5 155(3)
C18 P1 C6 C11 -113.3(4)
C12 P1 C6 C11 -8.0(4)
Fe1 P1 C6 C11 119.6(4)
C18 P1 C6 C7 69.5(4)
C12 P1 C6 C7 174.7(3)
Fe1 P1 C6 C7 -57.7(4)
C11 C6 C7 C8 0.0(7)
P1 C6 C7 C8 177.4(3)
C6 C7 C8 C9 -0.5(7)
C7 C8 C9 C10 0.5(8)
C8 C9 C10 C11 0.1(9)
C7 C6 C11 C10 0.6(7)
P1 C6 C11 C10 -176.7(4)
C9 C10 C11 C6 -0.6(8)
C6 P1 C12 C17 -87.8(5)
C18 P1 C12 C17 19.5(5)
Fe1 P1 C12 C17 143.6(4)
C6 P1 C12 C13 92.1(4)
C18 P1 C12 C13 -160.6(4)
Fe1 P1 C12 C13 -36.6(5)
C17 C12 C13 C14 0.3(9)
P1 C12 C13 C14 -179.6(5)
C12 C13 C14 C15 -0.8(10)
C13 C14 C15 C16 1.0(11)
C14 C15 C16 C17 -0.7(10)
C15 C16 C17 C12 0.3(10)
C13 C12 C17 C16 -0.1(8)
P1 C12 C17 C16 179.8(5)
C6 P1 C18 C19 -0.1(4)
C12 P1 C18 C19 -106.9(4)
Fe1 P1 C18 C19 128.5(4)
C6 P1 C18 C23 178.6(4)
C12 P1 C18 C23 71.8(4)
Fe1 P1 C18 C23 -52.8(4)
C23 C18 C19 C20 -0.5(7)
P1 C18 C19 C20 178.2(4)
C18 C19 C20 C21 -0.6(8)
C19 C20 C21 C22 1.3(9)
C20 C21 C22 C23 -0.9(9)
C21 C22 C23 C18 -0.3(8)
C19 C18 C23 C22 1.0(7)
P1 C18 C23 C22 -177.8(4)
C26 N1 C24 S2 83.2(5)
C25 N1 C24 S2 -74.0(4)
Fe1 S2 C24 N1 78.1(3)
Fe2 S2 C24 N1 6.8(4)
C26 N1 C25 S1 -99.2(4)
C24 N1 C25 S1 57.8(5)
Fe2 S1 C25 N1 21.6(4)
Fe1 S1 C25 N1 -51.5(4)
C24 N1 C26 C27 -3.0(6)
C25 N1 C26 C27 152.3(4)
C24 N1 C26 C31 173.4(4)
C25 N1 C26 C31 -31.2(6)
C31 C26 C27 C28 1.9(7)
N1 C26 C27 C28 178.5(4)
C26 C27 C28 C29 -0.1(8)
C27 C28 C29 C30 -1.1(8)
C27 C28 C29 C32 178.1(5)
C28 C29 C30 C31 0.3(8)
C32 C29 C30 C31 -178.8(5)
C29 C30 C31 C26 1.6(8)
C27 C26 C31 C30 -2.6(7)
N1 C26 C31 C30 -179.2(4)
C28 C29 C32 O6 -177.3(7)
C30 C29 C32 O6 1.8(10)
C28 C29 C32 O6' -7.3(11)
C30 C29 C32 O6' 171.9(9)
